data_4319582
loop_
_publ_author_name
'Salim Haddad'
'Roger D. Willett'

_publ_section_title
;
 Polymorphism in Bis(4-dimethylamino- pyridinium)tetrachlorocuprate(II)
;
_journal_name_full 'Inorganic Chemistry'
_journal_page_first 2457
_journal_page_last 2460
_journal_paper_doi 10.1021/ic000613c
_journal_volume 40
_journal_year 2001
_chemical_formula_sum 'C14 H22 Cl4 Cu N4'
_chemical_formula_weight 451.70
_chemical_name_systematic
; 
 ? 
;
_space_group_IT_number 15
_symmetry_cell_setting monoclinic
_symmetry_space_group_name_Hall '-C 2yc'
_symmetry_space_group_name_H-M 'C 1 2/c 1'
_atom_sites_solution_hydrogens geom
_atom_sites_solution_primary direct
_atom_sites_solution_secondary difmap
_audit_creation_method SHELXL-97
_cell_angle_alpha 90.00
_cell_angle_beta 113.861(13)
_cell_angle_gamma 90.00
_cell_formula_units_Z 4
_cell_length_a 11.973(3)
_cell_length_b 12.522(3)
_cell_length_c 14.523(3)
_cell_measurement_temperature 293(2)
_cell_volume 1991.3(8)
_computing_structure_refinement 'SHELXL-97 (Sheldrick, 1997)'
_computing_structure_solution 'SHELXS-97 (Sheldrick, 1990)'
_diffrn_ambient_temperature 293(2)
_diffrn_measured_fraction_theta_full 0.995
_diffrn_measured_fraction_theta_max 0.995
_diffrn_radiation_monochromator graphite
_diffrn_radiation_source 'fine-focus sealed tube'
_diffrn_radiation_type MoK\a
_diffrn_radiation_wavelength 0.71073
_diffrn_reflns_av_R_equivalents 0.0329
_diffrn_reflns_av_sigmaI/netI 0.0234
_diffrn_reflns_limit_h_max 10
_diffrn_reflns_limit_h_min -14
_diffrn_reflns_limit_k_max 14
_diffrn_reflns_limit_k_min -14
_diffrn_reflns_limit_l_max 17
_diffrn_reflns_limit_l_min -8
_diffrn_reflns_number 4923
_diffrn_reflns_theta_full 24.71
_diffrn_reflns_theta_max 24.71
_diffrn_reflns_theta_min 2.47
_exptl_absorpt_coefficient_mu 1.636
_exptl_crystal_density_diffrn 1.507
_exptl_crystal_density_method 'not measured'
_exptl_crystal_F_000 924
_refine_diff_density_max 0.429
_refine_diff_density_min -0.272
_refine_diff_density_rms 0.057
_refine_ls_extinction_coef 0.0012(5)
_refine_ls_extinction_expression Fc^*^=kFc[1+0.001xFc^2^\l^3^/sin(2\q)]^-1/4^
_refine_ls_extinction_method SHELXL
_refine_ls_goodness_of_fit_ref 1.063
_refine_ls_hydrogen_treatment mixed
_refine_ls_matrix_type full
_refine_ls_number_parameters 126
_refine_ls_number_reflns 1698
_refine_ls_number_restraints 0
_refine_ls_restrained_S_all 1.063
_refine_ls_R_factor_all 0.0357
_refine_ls_R_factor_gt 0.0334
_refine_ls_shift/su_max 0.000
_refine_ls_shift/su_mean 0.000
_refine_ls_structure_factor_coef Fsqd
_refine_ls_weighting_details 'calc w=1/[\s^2^(Fo^2^)+(0.0565P)^2^+2.1873P] where P=(Fo^2^+2Fc^2^)/3'
_refine_ls_weighting_scheme calc
_refine_ls_wR_factor_gt 0.0943
_refine_ls_wR_factor_ref 0.0964
_reflns_number_gt 1599
_reflns_number_total 1698
_reflns_threshold_expression >2sigma(I)
_cod_data_source_file ic000613c_2.cif
_cod_data_source_block 201sht-yellow
_cod_database_code 4319582

loop_
_symmetry_equiv_pos_as_xyz
'x, y, z'
'-x, y, -z+1/2'
'x+1/2, y+1/2, z'
'-x+1/2, y+1/2, -z+1/2'
'-x, -y, -z'
'x, -y, z-1/2'
'-x+1/2, -y+1/2, -z'
'x+1/2, -y+1/2, z-1/2'

loop_
_atom_site_label
_atom_site_type_symbol
_atom_site_fract_x
_atom_site_fract_y
_atom_site_fract_z
_atom_site_U_iso_or_equiv
_atom_site_adp_type
_atom_site_occupancy
_atom_site_symmetry_multiplicity
_atom_site_calc_flag
_atom_site_refinement_flags
_atom_site_disorder_assembly
_atom_site_disorder_group
Cu Cu 0.0000 -0.54895(3) 0.2500 0.0448(2) Uani 1 2 d S . .
Cl1 Cl 0.07959(8) -0.43059(6) 0.17751(7) 0.0639(3) Uani 1 1 d . . .
Cl2 Cl 0.15631(6) -0.66564(5) 0.29206(5) 0.0527(2) Uani 1 1 d . . .
C1 C 0.3817(2) -0.3689(2) 0.50118(19) 0.0456(6) Uani 1 1 d . . .
C2 C 0.2919(3) -0.4504(2) 0.4778(2) 0.0553(7) Uani 1 1 d . . .
H2 H 0.273(3) -0.492(3) 0.426(3) 0.063(9) Uiso 1 1 d . . .
C3 C 0.2311(3) -0.4656(3) 0.5368(3) 0.0652(9) Uani 1 1 d . . .
H3 H 0.174(4) -0.513(4) 0.519(3) 0.090(13) Uiso 1 1 d . . .
N2 N 0.2508(3) -0.4048(3) 0.6174(2) 0.0644(7) Uani 1 1 d . . .
H2' H 0.216(4) -0.417(3) 0.648(3) 0.073(12) Uiso 1 1 d . . .
C4 C 0.3327(3) -0.3260(3) 0.6418(2) 0.0595(8) Uani 1 1 d . . .
H4 H 0.346(3) -0.291(3) 0.699(3) 0.077(11) Uiso 1 1 d . . .
C5 C 0.3982(3) -0.3066(2) 0.5870(2) 0.0530(7) Uani 1 1 d . . .
H5 H 0.448(3) -0.259(3) 0.603(2) 0.054(9) Uiso 1 1 d . . .
N1 N 0.4457(2) -0.3524(2) 0.44578(18) 0.0557(6) Uani 1 1 d . . .
C6 C 0.5403(3) -0.2708(3) 0.4734(3) 0.0743(10) Uani 1 1 d . . .
H6A H 0.5463 -0.2359 0.5341 0.111 Uiso 1 1 calc R . .
H6B H 0.5198 -0.2192 0.4201 0.111 Uiso 1 1 calc R . .
H6C H 0.6171 -0.3034 0.4842 0.111 Uiso 1 1 calc R . .
C7 C 0.4223(4) -0.4128(3) 0.3537(2) 0.0737(9) Uani 1 1 d . . .
H7A H 0.3586 -0.4639 0.3434 0.111 Uiso 1 1 calc R . .
H7B H 0.4954 -0.4493 0.3597 0.111 Uiso 1 1 calc R . .
H7C H 0.3975 -0.3647 0.2975 0.111 Uiso 1 1 calc R . .

loop_
_atom_site_aniso_label
_atom_site_aniso_U_11
_atom_site_aniso_U_22
_atom_site_aniso_U_33
_atom_site_aniso_U_23
_atom_site_aniso_U_13
_atom_site_aniso_U_12
Cu 0.0444(3) 0.0420(3) 0.0473(3) 0.000 0.0178(2) 0.000
Cl1 0.0680(5) 0.0510(4) 0.0858(6) 0.0219(4) 0.0448(4) 0.0132(3)
Cl2 0.0531(4) 0.0489(4) 0.0551(4) 0.0074(3) 0.0208(3) 0.0087(3)
C1 0.0441(14) 0.0439(14) 0.0422(13) 0.0061(11) 0.0106(11) 0.0029(11)
C2 0.0546(17) 0.0514(17) 0.0516(16) -0.0071(13) 0.0127(13) -0.0059(13)
C3 0.0523(18) 0.068(2) 0.069(2) 0.0023(16) 0.0177(15) -0.0153(16)
N2 0.0552(15) 0.081(2) 0.0608(16) 0.0063(14) 0.0275(13) -0.0040(14)
C4 0.0648(19) 0.0643(19) 0.0469(16) -0.0022(14) 0.0198(14) 0.0045(15)
C5 0.0544(17) 0.0449(15) 0.0508(16) -0.0012(12) 0.0119(13) -0.0072(13)
N1 0.0552(14) 0.0629(15) 0.0483(13) 0.0049(11) 0.0203(11) -0.0017(11)
C6 0.063(2) 0.092(3) 0.071(2) 0.0163(18) 0.0310(17) -0.0135(18)
C7 0.082(2) 0.086(2) 0.0552(18) 0.0016(17) 0.0301(17) 0.016(2)

loop_
_atom_type_symbol
_atom_type_description
_atom_type_scat_dispersion_real
_atom_type_scat_dispersion_imag
_atom_type_scat_source
C C 0.0033 0.0016 'International Tables Vol C Tables 4.2.6.8 and 6.1.1.4'
H H 0.0000 0.0000 'International Tables Vol C Tables 4.2.6.8 and 6.1.1.4'
N N 0.0061 0.0033 'International Tables Vol C Tables 4.2.6.8 and 6.1.1.4'
Cl Cl 0.1484 0.1585 'International Tables Vol C Tables 4.2.6.8 and 6.1.1.4'
Cu Cu 0.3201 1.2651 'International Tables Vol C Tables 4.2.6.8 and 6.1.1.4'

loop_
_geom_angle_atom_site_label_1
_geom_angle_atom_site_label_2
_geom_angle_atom_site_label_3
_geom_angle
_geom_angle_site_symmetry_1
_geom_angle_site_symmetry_3
_geom_angle_publ_flag
Cu Cu Cl1 0(6) 2 2 ?
Cu Cu Cl1 0(10) 2 . ?
Cl1 Cu Cl1 97.22(5) 2 . ?
Cu Cu Cl2 0(10) 2 2 ?
Cl1 Cu Cl2 95.26(3) 2 2 ?
Cl1 Cu Cl2 139.91(3) . 2 ?
Cu Cu Cl2 0(10) 2 . ?
Cl1 Cu Cl2 139.91(3) 2 . ?
Cl1 Cu Cl2 95.26(3) . . ?
Cl2 Cu Cl2 99.23(5) 2 . ?
Cu Cl1 Cu 0.000(16) 2 . ?
Cu Cl2 Cu 0.0 2 . ?
N1 C1 C5 122.5(3) . . ?
N1 C1 C2 122.1(3) . . ?
C5 C1 C2 115.4(3) . . ?
C3 C2 C1 120.2(3) . . ?
C3 C2 H2 117(2) . . ?
C1 C2 H2 123(2) . . ?
N2 C3 C2 122.0(3) . . ?
N2 C3 H3 120(3) . . ?
C2 C3 H3 118(3) . . ?
C4 N2 C3 120.3(3) . . ?
C4 N2 H2' 122(3) . . ?
C3 N2 H2' 118(3) . . ?
N2 C4 C5 121.2(3) . . ?
N2 C4 H4 116(2) . . ?
C5 C4 H4 122(2) . . ?
C4 C5 C1 121.0(3) . . ?
C4 C5 H5 120(2) . . ?
C1 C5 H5 119(2) . . ?
C1 N1 C6 121.0(3) . . ?
C1 N1 C7 121.9(3) . . ?
C6 N1 C7 117.0(3) . . ?
N1 C6 H6A 109.5 . . ?
N1 C6 H6B 109.5 . . ?
H6A C6 H6B 109.5 . . ?
N1 C6 H6C 109.5 . . ?
H6A C6 H6C 109.5 . . ?
H6B C6 H6C 109.5 . . ?
N1 C7 H7A 109.5 . . ?
N1 C7 H7B 109.5 . . ?
H7A C7 H7B 109.5 . . ?
N1 C7 H7C 109.5 . . ?
H7A C7 H7C 109.5 . . ?
H7B C7 H7C 109.5 . . ?

loop_
_geom_bond_atom_site_label_1
_geom_bond_atom_site_label_2
_geom_bond_distance
_geom_bond_site_symmetry_2
_geom_bond_publ_flag
Cu Cu 0.0000(9) 2 ?
Cu Cl1 2.2416(8) 2 ?
Cu Cl1 2.2416(8) . ?
Cu Cl2 2.2552(8) 2 ?
Cu Cl2 2.2552(8) . ?
Cl1 Cu 2.2416(8) 2 ?
Cl2 Cu 2.2552(8) 2 ?
C1 N1 1.332(4) . ?
C1 C5 1.416(4) . ?
C1 C2 1.420(4) . ?
C2 C3 1.342(5) . ?
C2 H2 0.87(4) . ?
C3 N2 1.335(5) . ?
C3 H3 0.86(5) . ?
N2 C4 1.334(5) . ?
N2 H2' 0.73(4) . ?
C4 C5 1.346(5) . ?
C4 H4 0.90(4) . ?
C5 H5 0.81(3) . ?
N1 C6 1.457(4) . ?
N1 C7 1.461(4) . ?
C6 H6A 0.9600 . ?
C6 H6B 0.9600 . ?
C6 H6C 0.9600 . ?
C7 H7A 0.9600 . ?
C7 H7B 0.9600 . ?
C7 H7C 0.9600 . ?

loop_
_geom_hbond_atom_site_label_D
_geom_hbond_atom_site_label_H
_geom_hbond_atom_site_label_A
_geom_hbond_distance_DH
_geom_hbond_distance_HA
_geom_hbond_distance_DA
_geom_hbond_angle_DHA
_geom_hbond_site_symmetry_A
N2 H2' Cl1 0.73(4) 2.66(4) 3.265(3) 141(4) 6_546
N2 H2' Cl2 0.73(4) 2.68(4) 3.289(3) 142(4) 6_546

loop_
_geom_torsion_atom_site_label_1
_geom_torsion_atom_site_label_2
_geom_torsion_atom_site_label_3
_geom_torsion_atom_site_label_4
_geom_torsion
_geom_torsion_site_symmetry_1
_geom_torsion_site_symmetry_2
_geom_torsion_site_symmetry_3
_geom_torsion_site_symmetry_4
_geom_torsion_publ_flag
Cl1 Cu Cl1 Cu 0.0(14) 2 . . 2 ?
Cl2 Cu Cl1 Cu 0(41) 2 . . 2 ?
Cl2 Cu Cl1 Cu 0(75) . . . 2 ?
Cl1 Cu Cl2 Cu 0(8) 2 . . 2 ?
Cl1 Cu Cl2 Cu 0(29) . . . 2 ?
Cl2 Cu Cl2 Cu 0(47) 2 . . 2 ?
N1 C1 C2 C3 178.7(3) . . . . ?
C5 C1 C2 C3 -1.4(4) . . . . ?
C1 C2 C3 N2 1.0(5) . . . . ?
C2 C3 N2 C4 0.1(5) . . . . ?
C3 N2 C4 C5 -0.8(5) . . . . ?
N2 C4 C5 C1 0.3(5) . . . . ?
N1 C1 C5 C4 -179.4(3) . . . . ?
C2 C1 C5 C4 0.7(4) . . . . ?
C5 C1 N1 C6 2.3(4) . . . . ?
C2 C1 N1 C6 -177.8(3) . . . . ?
C5 C1 N1 C7 -176.0(3) . . . . ?
C2 C1 N1 C7 3.9(4) . . . . ?
